data_7703406
loop_
_publ_author_name
'Guschlbauer, Jannick'
'Vollgraff, Tobias'
'Sundermeyer, J\"org'

_publ_section_title
;
 Homoleptic trimethylsilylchalcogenolato zincates
 [Zn(ESiMe<sub>3</sub>)<sub>3</sub>]<sup>-</sup> and stannanides
 [Sn(ESiMe<sub>3</sub>)<sub>3</sub>]<sup>-</sup> (E = S, Se): precursors
 in solution-based low-temperature binary metal chalcogenide and
 Cu<sub>2</sub>ZnSnS<sub>4</sub> (CZTS) synthesis.
;
_journal_issue 8
_journal_name_full 'Dalton transactions (Cambridge, England : 2003)'
_journal_page_first 2517
_journal_page_last 2526
_journal_paper_doi 10.1039/c9dt04144c
_journal_volume 49
_journal_year 2020
_chemical_formula_moiety 'C18 H54 Se6 Si6 Zn2, 2(C24 H20 P)'
_chemical_formula_sum 'C66 H94 P2 Se6 Si6 Zn2'
_chemical_formula_weight 1722.39
_chemical_properties_physical Air-sensitive,Moisture-sensitive
_space_group_crystal_system triclinic
_space_group_IT_number 2
_space_group_name_Hall '-P 1'
_space_group_name_H-M_alt 'P -1'
_atom_sites_solution_hydrogens geom
_atom_sites_solution_primary direct
_atom_sites_solution_secondary difmap
_audit_creation_method SHELXL-2017/1
_audit_update_record
;
2019-07-15 deposited with the CCDC.	2020-01-29 downloaded from the CCDC.
;
_cell_angle_alpha 104.645(14)
_cell_angle_beta 108.529(13)
_cell_angle_gamma 105.841(14)
_cell_formula_units_Z 1
_cell_length_a 12.360(6)
_cell_length_b 12.641(6)
_cell_length_c 14.290(7)
_cell_measurement_reflns_used 9298
_cell_measurement_temperature 100(2)
_cell_measurement_theta_max 25.6700
_cell_measurement_theta_min 2.5375
_cell_volume 1890.2(16)
_computing_cell_refinement 'SAINT V8.37A (Bruker AXS Inc., 2015)'
_computing_data_collection 'Bruker Instrument Service v3.0.26'
_computing_data_reduction 'SAINT V8.37A (Bruker AXS Inc., 2015)'
_computing_molecular_graphics
'DIAMOND 4 (H. Putz, K. Brandenburg, Crystal Impact GbR, Kreuzherrenstr. 102, 53227 Bonn, Germany)'
_computing_publication_material 'WinGX 2014.1 (L.J. Farrugia, J. Appl. Cryst. 2012, 45, 849-854)'
_computing_structure_refinement 'SHELXL-2017/1 (Sheldrick, 2017)'
_computing_structure_solution 'SHELXT 2014/5 (Sheldrick, 2014)'
_diffrn_ambient_temperature 100(2)
_diffrn_detector_area_resol_mean 10.4167
_diffrn_measured_fraction_theta_full 0.999
_diffrn_measured_fraction_theta_max 0.997
_diffrn_measurement_device_type 'D8 Quest (Bruker AXS Inc.)'
_diffrn_measurement_method 'rotation method'
_diffrn_radiation_type MoK\a
_diffrn_radiation_wavelength 0.71073
_diffrn_reflns_av_R_equivalents 0.0633
_diffrn_reflns_av_unetI/netI 0.0350
_diffrn_reflns_Laue_measured_fraction_full 0.999
_diffrn_reflns_Laue_measured_fraction_max 0.997
_diffrn_reflns_limit_h_max 15
_diffrn_reflns_limit_h_min -15
_diffrn_reflns_limit_k_max 15
_diffrn_reflns_limit_k_min -15
_diffrn_reflns_limit_l_max 17
_diffrn_reflns_limit_l_min -17
_diffrn_reflns_number 53377
_diffrn_reflns_point_group_measured_fraction_full 0.999
_diffrn_reflns_point_group_measured_fraction_max 0.997
_diffrn_reflns_theta_full 25.000
_diffrn_reflns_theta_max 25.748
_diffrn_reflns_theta_min 2.540
_diffrn_source 'I\mS Microfocus Source'
_exptl_absorpt_coefficient_mu 3.697
_exptl_absorpt_correction_T_max 0.7453
_exptl_absorpt_correction_T_min 0.6145
_exptl_absorpt_correction_type multi-scan
_exptl_absorpt_process_details 'SADABS V2012/1 (Bruker AXS Inc.)'
_exptl_crystal_colour colourless
_exptl_crystal_density_diffrn 1.513
_exptl_crystal_density_method 'not measured'
_exptl_crystal_description block
_exptl_crystal_F_000 868
_exptl_crystal_size_max 0.242
_exptl_crystal_size_mid 0.230
_exptl_crystal_size_min 0.205
_refine_diff_density_max 0.643
_refine_diff_density_min -0.498
_refine_diff_density_rms 0.080
_refine_ls_extinction_method none
_refine_ls_goodness_of_fit_ref 1.016
_refine_ls_hydrogen_treatment constr
_refine_ls_matrix_type full
_refine_ls_number_parameters 407
_refine_ls_number_reflns 7214
_refine_ls_number_restraints 18
_refine_ls_restrained_S_all 1.016
_refine_ls_R_factor_all 0.0426
_refine_ls_R_factor_gt 0.0285
_refine_ls_shift/su_max 0.001
_refine_ls_shift/su_mean 0.000
_refine_ls_structure_factor_coef Fsqd
_refine_ls_weighting_details 'w=1/[\s^2^(Fo^2^)+(0.0222P)^2^+2.0610P] where P=(Fo^2^+2Fc^2^)/3'
_refine_ls_weighting_scheme calc
_refine_ls_wR_factor_gt 0.0547
_refine_ls_wR_factor_ref 0.0585
_reflns_Friedel_coverage 0.000
_reflns_number_gt 5943
_reflns_number_total 7214
_reflns_threshold_expression 'I > 2\s(I)'
_cod_data_source_file c9dt04144c2.cif
_cod_data_source_block 1b
_cod_depositor_comments 'Adding full bibliography for 7703404--7703406.cif.'
_cod_original_cell_volume 1890.2(17)
_cod_database_code 7703406
_shelx_shelxl_version_number 2017/1
_shelx_space_group_comment
; 
The symmetry employed for this shelxl refinement is uniquely defined 
by the following loop, which should always be used as a source of 
symmetry information in preference to the above space-group names. 
They are only intended as comments. 
;
_shelx_estimated_absorpt_t_min 0.468
_shelx_estimated_absorpt_t_max 0.518
_exptl_absorpt_special_details
'SADABS 2016/2: Krause, L., Herbst-Irmer, R., Sheldrick G.M. & Stalke D., J. Appl. Cryst. 48 (2015) 3-10.'

loop_
_space_group_symop_operation_xyz
'x, y, z'
'-x, -y, -z'

loop_
_atom_site_label
_atom_site_type_symbol
_atom_site_fract_x
_atom_site_fract_y
_atom_site_fract_z
_atom_site_U_iso_or_equiv
_atom_site_adp_type
_atom_site_occupancy
_atom_site_site_symmetry_order
_atom_site_calc_flag
_atom_site_refinement_flags_posn
_atom_site_refinement_flags_adp
_atom_site_refinement_flags_occupancy
_atom_site_disorder_assembly
_atom_site_disorder_group
Zn1 Zn 0.96693(3) 0.40606(3) 0.86749(3) 0.01523(9) Uani 1 1 d . . . . .
P1 P 0.52607(6) 0.23740(6) 0.30359(5) 0.01080(15) Uani 1 1 d . . . . .
Si2 Si 0.66653(7) 0.37447(7) 0.93875(6) 0.01488(17) Uani 1 1 d . . . . .
Si1 Si 0.95193(7) 0.62112(7) 0.72496(6) 0.01352(17) Uani 1 1 d . . . . .
Si3 Si 0.98905(7) 0.13698(7) 0.71175(6) 0.01569(17) Uani 1 1 d . . . . .
C10 C 0.5135(2) 0.2060(2) 0.4164(2) 0.0130(6) Uani 1 1 d . . . . .
C24 C 0.1892(3) 0.0319(2) 0.0641(2) 0.0162(6) Uani 1 1 d . . . . .
H24 H 0.136059 -0.049500 0.033401 0.019 Uiso 1 1 calc R U . . .
C3 C 0.7833(3) 0.5892(3) 0.6776(2) 0.0211(7) Uani 1 1 d . . . . .
H3A H 0.740006 0.532604 0.603889 0.032 Uiso 1 1 calc R U . . .
H3AB H 0.770000 0.662879 0.681495 0.032 Uiso 1 1 calc R U . . .
H3AC H 0.751338 0.555464 0.722627 0.032 Uiso 1 1 calc R U . . .
C22 C 0.3790(2) 0.1909(2) 0.1953(2) 0.0108(6) Uani 1 1 d . . . . .
C2 C 1.0315(3) 0.7395(3) 0.8597(2) 0.0222(7) Uani 1 1 d . . . . .
H2A H 1.121067 0.761186 0.884904 0.033 Uiso 1 1 calc R U . . .
H2AB H 1.003276 0.710629 0.908726 0.033 Uiso 1 1 calc R U . . .
H2AC H 1.012303 0.809131 0.856682 0.033 Uiso 1 1 calc R U . . .
C23 C 0.3015(3) 0.0708(2) 0.1492(2) 0.0135(6) Uani 1 1 d . . . . .
H23 H 0.326247 0.015965 0.176462 0.016 Uiso 1 1 calc R U . . .
C16 C 0.6061(2) 0.1535(2) 0.2542(2) 0.0125(6) Uani 1 1 d . . . . .
C25 C 0.1533(3) 0.1121(3) 0.0228(2) 0.0166(6) Uani 1 1 d . . . . .
H25 H 0.075787 0.085202 -0.035760 0.020 Uiso 1 1 calc R U . . .
C28 C 0.6048(2) 0.3941(2) 0.3470(2) 0.0117(6) Uani 1 1 d . . . . .
C33 C 0.7141(3) 0.4462(2) 0.3393(2) 0.0161(6) Uani 1 1 d . . . . .
H33 H 0.752156 0.398286 0.311145 0.019 Uiso 1 1 calc R U . . .
C6 C 0.6531(3) 0.2177(3) 0.9027(2) 0.0210(7) Uani 1 1 d . . . . .
H6A H 0.572170 0.167274 0.894416 0.032 Uiso 1 1 calc R U . . .
H6AB H 0.718481 0.211505 0.958992 0.032 Uiso 1 1 calc R U . . .
H6AC H 0.661631 0.191978 0.835612 0.032 Uiso 1 1 calc R U . . .
C26 C 0.2302(3) 0.2303(3) 0.0671(2) 0.0184(6) Uani 1 1 d . . . . .
H26 H 0.205758 0.284306 0.038318 0.022 Uiso 1 1 calc R U . . .
C29 C 0.5487(3) 0.4654(2) 0.3884(2) 0.0145(6) Uani 1 1 d . . . . .
H29 H 0.474230 0.430199 0.394638 0.017 Uiso 1 1 calc R U . . .
C11 C 0.6207(3) 0.2575(2) 0.5117(2) 0.0173(6) Uani 1 1 d . . . . .
H11 H 0.694623 0.311421 0.516370 0.021 Uiso 1 1 calc R U . . .
C32 C 0.7677(3) 0.5684(3) 0.3727(2) 0.0181(6) Uani 1 1 d . . . . .
H32 H 0.843372 0.604450 0.368538 0.022 Uiso 1 1 calc R U . . .
C30 C 0.6022(3) 0.5868(2) 0.4198(2) 0.0155(6) Uani 1 1 d . . . . .
H30 H 0.563915 0.635289 0.446789 0.019 Uiso 1 1 calc R U . . .
C12 C 0.6185(3) 0.2295(3) 0.5988(2) 0.0220(7) Uani 1 1 d . . . . .
H12 H 0.691192 0.263474 0.663181 0.026 Uiso 1 1 calc R U . . .
C27 C 0.3430(3) 0.2708(2) 0.1534(2) 0.0148(6) Uani 1 1 d . . . . .
H27 H 0.395481 0.352442 0.183884 0.018 Uiso 1 1 calc R U . . .
C15 C 0.4052(3) 0.1286(3) 0.4100(2) 0.0203(7) Uani 1 1 d . . . . .
H15 H 0.332318 0.093794 0.345668 0.024 Uiso 1 1 calc R U . . .
C21 C 0.6034(3) 0.1414(2) 0.1538(2) 0.0171(6) Uani 1 1 d . . . . .
H21 H 0.566054 0.182565 0.115243 0.021 Uiso 1 1 calc R U . . .
C17 C 0.6621(3) 0.0941(3) 0.3107(2) 0.0181(6) Uani 1 1 d . . . . .
H17 H 0.664966 0.102998 0.379617 0.022 Uiso 1 1 calc R U . . .
C4 C 0.5374(3) 0.3831(3) 0.8329(3) 0.0278(7) Uani 1 1 d . . . . .
H4A H 0.458671 0.323581 0.819719 0.042 Uiso 1 1 calc R U . . .
H4AB H 0.550170 0.368047 0.767281 0.042 Uiso 1 1 calc R U . . .
H4AC H 0.535536 0.462238 0.856115 0.042 Uiso 1 1 calc R U . . .
C13 C 0.5105(3) 0.1521(3) 0.5918(2) 0.0262(7) Uani 1 1 d . . . . .
H13 H 0.509017 0.132751 0.651555 0.031 Uiso 1 1 calc R U . . .
C31 C 0.7111(3) 0.6377(2) 0.4120(2) 0.0184(6) Uani 1 1 d . . . . .
H31 H 0.747753 0.721404 0.433898 0.022 Uiso 1 1 calc R U . . .
C1 C 1.0112(3) 0.6772(3) 0.6342(2) 0.0219(7) Uani 1 1 d . . . . .
H1A H 1.101708 0.713278 0.668387 0.033 Uiso 1 1 calc R U . . .
H1AB H 0.978675 0.736488 0.619220 0.033 Uiso 1 1 calc R U . . .
H1AC H 0.984111 0.611073 0.567519 0.033 Uiso 1 1 calc R U . . .
C19 C 0.7099(3) 0.0095(3) 0.1665(2) 0.0223(7) Uani 1 1 d . . . . .
H19 H 0.744964 -0.040328 0.136142 0.027 Uiso 1 1 calc R U . . .
C20 C 0.6555(3) 0.0692(3) 0.1104(2) 0.0191(6) Uani 1 1 d . . . . .
H20 H 0.653732 0.060809 0.041936 0.023 Uiso 1 1 calc R U . . .
C5 C 0.6524(3) 0.4229(3) 1.0669(3) 0.0286(8) Uani 1 1 d . . . . .
H5A H 0.574170 0.369238 1.060756 0.043 Uiso 1 1 calc R U . . .
H5AB H 0.654230 0.503629 1.084206 0.043 Uiso 1 1 calc R U . . .
H5AC H 0.721451 0.421238 1.123444 0.043 Uiso 1 1 calc R U . . .
C9 C 0.9249(3) 0.1430(3) 0.5760(2) 0.0272(7) Uani 1 1 d . . . . .
H9A H 0.964188 0.109281 0.533268 0.041 Uiso 1 1 calc R U . . .
H9AB H 0.941714 0.225606 0.582724 0.041 Uiso 1 1 calc R U . . .
H9AC H 0.835464 0.097372 0.541284 0.041 Uiso 1 1 calc R U . . .
C8 C 1.1583(3) 0.2300(3) 0.7761(3) 0.0235(7) Uani 1 1 d . . . . .
H8A H 1.196422 0.205493 0.728381 0.035 Uiso 1 1 calc R U . . .
H8AB H 1.196527 0.219940 0.842950 0.035 Uiso 1 1 calc R U . . .
H8AC H 1.170639 0.313503 0.790659 0.035 Uiso 1 1 calc R U . . .
C18 C 0.7138(3) 0.0218(3) 0.2666(2) 0.0234(7) Uani 1 1 d . . . . .
H18 H 0.751715 -0.019195 0.305016 0.028 Uiso 1 1 calc R U . . .
C14 C 0.4042(3) 0.1023(3) 0.4983(3) 0.0289(8) Uani 1 1 d . . . . .
H14 H 0.330029 0.049881 0.494568 0.035 Uiso 1 1 calc R U . . .
C7 C 0.9658(3) -0.0215(3) 0.6908(3) 0.0243(7) Uani 1 1 d . . . . .
H7A H 1.006991 -0.048005 0.646663 0.036 Uiso 1 1 calc R U . . .
H7AB H 0.877188 -0.070793 0.655163 0.036 Uiso 1 1 calc R U . . .
H7AC H 1.001159 -0.028424 0.759785 0.036 Uiso 1 1 calc R U . . .
Se1 Se 0.98833(5) 0.45592(4) 0.72023(4) 0.01957(14) Uani 0.9816(17) 1 d . . P A 1
Se2 Se 0.84652(4) 0.49915(3) 0.95078(4) 0.01345(11) Uani 0.9816(17) 1 d . . P A 1
Se3 Se 0.89474(5) 0.19071(3) 0.81529(4) 0.01589(11) Uani 0.9816(17) 1 d . . P A 1
Se4 Se 1.048(2) 0.500(2) 0.772(2) 0.027(6) Uani 0.0184(17) 1 d . U P A 2
Se5 Se 0.816(3) 0.484(3) 0.903(3) 0.045(9) Uani 0.0184(17) 1 d . U P A 2
Se6 Se 0.841(4) 0.168(3) 0.788(3) 0.045(9) Uani 0.0184(17) 1 d . U P A 2

loop_
_atom_site_aniso_label
_atom_site_aniso_U_11
_atom_site_aniso_U_22
_atom_site_aniso_U_33
_atom_site_aniso_U_23
_atom_site_aniso_U_13
_atom_site_aniso_U_12
Zn1 0.01900(19) 0.01353(17) 0.02051(18) 0.00893(14) 0.01181(15) 0.01015(14)
P1 0.0112(4) 0.0107(4) 0.0117(4) 0.0038(3) 0.0049(3) 0.0060(3)
Si2 0.0141(4) 0.0157(4) 0.0176(4) 0.0068(3) 0.0078(3) 0.0076(3)
Si1 0.0130(4) 0.0133(4) 0.0150(4) 0.0057(3) 0.0047(3) 0.0071(3)
Si3 0.0176(4) 0.0133(4) 0.0184(4) 0.0055(3) 0.0088(4) 0.0081(3)
C10 0.0153(15) 0.0144(14) 0.0137(14) 0.0058(12) 0.0078(12) 0.0092(12)
C24 0.0176(16) 0.0130(15) 0.0143(15) -0.0003(12) 0.0082(13) 0.0035(12)
C3 0.0165(16) 0.0221(16) 0.0225(17) 0.0071(14) 0.0050(14) 0.0093(13)
C22 0.0104(14) 0.0150(14) 0.0095(14) 0.0037(12) 0.0053(12) 0.0080(12)
C2 0.0203(17) 0.0186(16) 0.0192(16) 0.0046(13) 0.0042(14) 0.0025(13)
C23 0.0203(16) 0.0129(14) 0.0132(14) 0.0067(12) 0.0093(13) 0.0103(12)
C16 0.0106(14) 0.0114(14) 0.0155(15) 0.0022(12) 0.0063(12) 0.0057(12)
C25 0.0131(15) 0.0235(17) 0.0142(15) 0.0056(13) 0.0051(12) 0.0102(13)
C28 0.0121(14) 0.0131(14) 0.0099(14) 0.0046(12) 0.0036(12) 0.0056(12)
C33 0.0158(15) 0.0181(16) 0.0170(15) 0.0058(13) 0.0078(13) 0.0097(13)
C6 0.0214(17) 0.0189(16) 0.0259(17) 0.0102(14) 0.0105(14) 0.0096(13)
C26 0.0228(17) 0.0223(16) 0.0198(16) 0.0100(13) 0.0110(14) 0.0179(14)
C29 0.0126(15) 0.0174(15) 0.0142(15) 0.0047(12) 0.0065(12) 0.0067(12)
C11 0.0180(16) 0.0163(15) 0.0189(16) 0.0067(13) 0.0070(13) 0.0090(13)
C32 0.0161(15) 0.0187(16) 0.0207(16) 0.0080(13) 0.0096(13) 0.0053(13)
C30 0.0201(16) 0.0153(15) 0.0132(14) 0.0044(12) 0.0074(13) 0.0099(13)
C12 0.0260(18) 0.0200(16) 0.0166(16) 0.0050(13) 0.0049(14) 0.0104(14)
C27 0.0168(15) 0.0127(14) 0.0157(15) 0.0051(12) 0.0069(13) 0.0068(12)
C15 0.0185(16) 0.0231(17) 0.0145(16) 0.0060(13) 0.0047(13) 0.0046(13)
C21 0.0176(16) 0.0188(16) 0.0200(16) 0.0101(13) 0.0087(13) 0.0108(13)
C17 0.0188(16) 0.0215(16) 0.0188(16) 0.0097(13) 0.0092(13) 0.0108(13)
C4 0.0200(17) 0.0333(19) 0.037(2) 0.0188(16) 0.0107(15) 0.0151(15)
C13 0.036(2) 0.0261(18) 0.0188(17) 0.0126(15) 0.0132(16) 0.0097(16)
C31 0.0245(17) 0.0108(14) 0.0159(15) 0.0044(12) 0.0062(13) 0.0044(13)
C1 0.0259(17) 0.0209(16) 0.0246(17) 0.0136(14) 0.0099(14) 0.0132(14)
C19 0.0206(17) 0.0210(16) 0.0299(18) 0.0064(14) 0.0149(15) 0.0123(14)
C20 0.0192(16) 0.0226(17) 0.0173(16) 0.0046(13) 0.0110(13) 0.0092(13)
C5 0.0245(18) 0.0309(19) 0.0269(18) 0.0054(15) 0.0159(15) 0.0046(15)
C9 0.0323(19) 0.0238(18) 0.0195(17) 0.0069(14) 0.0082(15) 0.0064(15)
C8 0.0207(17) 0.0212(17) 0.0310(18) 0.0111(15) 0.0109(15) 0.0099(14)
C18 0.0238(17) 0.0282(18) 0.0296(18) 0.0162(15) 0.0128(15) 0.0193(15)
C14 0.0277(19) 0.0262(18) 0.0259(18) 0.0100(15) 0.0134(16) -0.0023(15)
C7 0.0255(18) 0.0183(16) 0.0314(18) 0.0071(14) 0.0130(15) 0.0126(14)
Se1 0.0305(3) 0.0210(2) 0.0260(3) 0.0161(2) 0.0207(2) 0.0195(2)
Se2 0.0140(2) 0.01308(18) 0.0182(2) 0.00685(16) 0.00930(18) 0.00826(14)
Se3 0.0199(3) 0.01181(18) 0.0221(2) 0.00845(16) 0.0128(2) 0.00803(17)
Se4 0.010(8) 0.025(8) 0.038(9) 0.008(6) 0.000(6) 0.009(6)
Se5 0.056(11) 0.033(10) 0.049(12) 0.025(8) 0.015(7) 0.020(7)
Se6 0.049(12) 0.045(11) 0.042(11) 0.015(7) 0.017(8) 0.024(8)

loop_
_atom_type_symbol
_atom_type_description
_atom_type_scat_dispersion_real
_atom_type_scat_dispersion_imag
_atom_type_scat_source
C C 0.0033 0.0016 'International Tables Vol C Tables 4.2.6.8 and 6.1.1.4'
H H 0.0000 0.0000 'International Tables Vol C Tables 4.2.6.8 and 6.1.1.4'
P P 0.1023 0.0942 'International Tables Vol C Tables 4.2.6.8 and 6.1.1.4'
Se Se -0.0929 2.2259 'International Tables Vol C Tables 4.2.6.8 and 6.1.1.4'
Si Si 0.0817 0.0704 'International Tables Vol C Tables 4.2.6.8 and 6.1.1.4'
Zn Zn 0.2839 1.4301 'International Tables Vol C Tables 4.2.6.8 and 6.1.1.4'

loop_
_geom_angle_atom_site_label_1
_geom_angle_atom_site_label_2
_geom_angle_atom_site_label_3
_geom_angle
_geom_angle_site_symmetry_3
Se1 Zn1 Se3 108.71(3) .
Se4 Zn1 Se5 109.0(8) .
Se1 Zn1 Se2 115.68(3) .
Se3 Zn1 Se2 114.42(3) .
Se4 Zn1 Se2 100.5(8) 2_767
Se1 Zn1 Se2 119.28(4) 2_767
Se3 Zn1 Se2 108.11(3) 2_767
Se5 Zn1 Se2 103.2(10) 2_767
Se2 Zn1 Se2 89.66(4) 2_767
Se4 Zn1 Se6 121.4(10) .
Se5 Zn1 Se6 103.0(12) .
C28 P1 C22 109.13(12) .
C28 P1 C10 107.38(13) .
C22 P1 C10 113.05(13) .
C28 P1 C16 113.58(13) .
C22 P1 C16 106.03(13) .
C10 P1 C16 107.79(12) .
C5 Si2 C6 109.03(15) .
C5 Si2 C4 108.91(15) .
C6 Si2 C4 108.68(15) .
C5 Si2 Se5 123.3(10) .
C6 Si2 Se5 111.1(8) .
C4 Si2 Se5 94.1(9) .
C5 Si2 Se2 110.03(11) .
C6 Si2 Se2 112.80(10) .
C4 Si2 Se2 107.31(11) .
C2 Si1 C3 107.80(14) .
C2 Si1 C1 108.50(15) .
C3 Si1 C1 109.48(14) .
C2 Si1 Se1 113.29(10) .
C3 Si1 Se1 111.05(10) .
C1 Si1 Se1 106.66(10) .
C2 Si1 Se4 94.7(8) .
C3 Si1 Se4 126.9(7) .
C1 Si1 Se4 107.5(5) .
C8 Si3 C7 109.32(14) .
C8 Si3 C9 107.58(15) .
C7 Si3 C9 106.55(14) .
C8 Si3 Se3 111.46(11) .
C7 Si3 Se3 106.97(10) .
C9 Si3 Se3 114.76(11) .
C8 Si3 Se6 124.3(9) .
C7 Si3 Se6 103.0(8) .
C9 Si3 Se6 104.8(8) .
C15 C10 C11 120.1(3) .
C15 C10 P1 122.3(2) .
C11 C10 P1 117.4(2) .
C23 C24 C25 120.1(3) .
C23 C24 H24 120.0 .
C25 C24 H24 120.0 .
Si1 C3 H3A 109.5 .
Si1 C3 H3AB 109.5 .
H3A C3 H3AB 109.5 .
Si1 C3 H3AC 109.5 .
H3A C3 H3AC 109.5 .
H3AB C3 H3AC 109.5 .
C23 C22 C27 119.7(2) .
C23 C22 P1 118.68(19) .
C27 C22 P1 121.5(2) .
Si1 C2 H2A 109.5 .
Si1 C2 H2AB 109.5 .
H2A C2 H2AB 109.5 .
Si1 C2 H2AC 109.5 .
H2A C2 H2AC 109.5 .
H2AB C2 H2AC 109.5 .
C24 C23 C22 120.0(2) .
C24 C23 H23 120.0 .
C22 C23 H23 120.0 .
C17 C16 C21 119.8(2) .
C17 C16 P1 121.3(2) .
C21 C16 P1 118.7(2) .
C26 C25 C24 120.1(3) .
C26 C25 H25 120.0 .
C24 C25 H25 120.0 .
C33 C28 C29 119.8(2) .
C33 C28 P1 123.4(2) .
C29 C28 P1 116.8(2) .
C28 C33 C32 119.8(2) .
C28 C33 H33 120.1 .
C32 C33 H33 120.1 .
Si2 C6 H6A 109.5 .
Si2 C6 H6AB 109.5 .
H6A C6 H6AB 109.5 .
Si2 C6 H6AC 109.5 .
H6A C6 H6AC 109.5 .
H6AB C6 H6AC 109.5 .
C25 C26 C27 120.5(3) .
C25 C26 H26 119.8 .
C27 C26 H26 119.8 .
C30 C29 C28 119.8(3) .
C30 C29 H29 120.1 .
C28 C29 H29 120.1 .
C12 C11 C10 119.8(3) .
C12 C11 H11 120.1 .
C10 C11 H11 120.1 .
C31 C32 C33 120.0(3) .
C31 C32 H32 120.0 .
C33 C32 H32 120.0 .
C31 C30 C29 120.0(2) .
C31 C30 H30 120.0 .
C29 C30 H30 120.0 .
C13 C12 C11 119.8(3) .
C13 C12 H12 120.1 .
C11 C12 H12 120.1 .
C26 C27 C22 119.6(3) .
C26 C27 H27 120.2 .
C22 C27 H27 120.2 .
C10 C15 C14 119.3(3) .
C10 C15 H15 120.3 .
C14 C15 H15 120.3 .
C20 C21 C16 119.8(2) .
C20 C21 H21 120.1 .
C16 C21 H21 120.1 .
C18 C17 C16 120.0(3) .
C18 C17 H17 120.0 .
C16 C17 H17 120.0 .
Si2 C4 H4A 109.5 .
Si2 C4 H4AB 109.5 .
H4A C4 H4AB 109.5 .
Si2 C4 H4AC 109.5 .
H4A C4 H4AC 109.5 .
H4AB C4 H4AC 109.5 .
C12 C13 C14 120.4(3) .
C12 C13 H13 119.8 .
C14 C13 H13 119.8 .
C30 C31 C32 120.7(3) .
C30 C31 H31 119.7 .
C32 C31 H31 119.7 .
Si1 C1 H1A 109.5 .
Si1 C1 H1AB 109.5 .
H1A C1 H1AB 109.5 .
Si1 C1 H1AC 109.5 .
H1A C1 H1AC 109.5 .
H1AB C1 H1AC 109.5 .
C20 C19 C18 120.4(3) .
C20 C19 H19 119.8 .
C18 C19 H19 119.8 .
C19 C20 C21 120.2(3) .
C19 C20 H20 119.9 .
C21 C20 H20 119.9 .
Si2 C5 H5A 109.5 .
Si2 C5 H5AB 109.5 .
H5A C5 H5AB 109.5 .
Si2 C5 H5AC 109.5 .
H5A C5 H5AC 109.5 .
H5AB C5 H5AC 109.5 .
Si3 C9 H9A 109.5 .
Si3 C9 H9AB 109.5 .
H9A C9 H9AB 109.5 .
Si3 C9 H9AC 109.5 .
H9A C9 H9AC 109.5 .
H9AB C9 H9AC 109.5 .
Si3 C8 H8A 109.5 .
Si3 C8 H8AB 109.5 .
H8A C8 H8AB 109.5 .
Si3 C8 H8AC 109.5 .
H8A C8 H8AC 109.5 .
H8AB C8 H8AC 109.5 .
C19 C18 C17 119.8(3) .
C19 C18 H18 120.1 .
C17 C18 H18 120.1 .
C13 C14 C15 120.5(3) .
C13 C14 H14 119.8 .
C15 C14 H14 119.8 .
Si3 C7 H7A 109.5 .
Si3 C7 H7AB 109.5 .
H7A C7 H7AB 109.5 .
Si3 C7 H7AC 109.5 .
H7A C7 H7AC 109.5 .
H7AB C7 H7AC 109.5 .
Si1 Se1 Zn1 109.14(3) .
Si2 Se2 Zn1 117.03(4) .
Si2 Se2 Zn1 117.47(4) 2_767
Zn1 Se2 Zn1 90.33(4) 2_767
Si3 Se3 Zn1 103.96(3) .
Si1 Se4 Zn1 111.5(8) .
Si2 Se5 Zn1 120.0(12) .
Si3 Se6 Zn1 90.8(13) .

loop_
_geom_bond_atom_site_label_1
_geom_bond_atom_site_label_2
_geom_bond_distance
_geom_bond_site_symmetry_2
Zn1 Se4 2.31(2) .
Zn1 Se1 2.4143(11) .
Zn1 Se3 2.4469(14) .
Zn1 Se5 2.46(3) .
Zn1 Se2 2.5278(9) .
Zn1 Se2 2.5708(13) 2_767
Zn1 Se6 2.71(4) .
P1 C28 1.788(3) .
P1 C22 1.793(3) .
P1 C10 1.798(3) .
P1 C16 1.800(3) .
Si2 C5 1.859(3) .
Si2 C6 1.862(3) .
Si2 C4 1.869(3) .
Si2 Se5 2.26(3) .
Si2 Se2 2.2735(13) .
Si1 C2 1.858(3) .
Si1 C3 1.863(3) .
Si1 C1 1.872(3) .
Si1 Se1 2.2424(13) .
Si1 Se4 2.278(19) .
Si3 C8 1.869(3) .
Si3 C7 1.874(3) .
Si3 C9 1.878(3) .
Si3 Se3 2.2427(11) .
Si3 Se6 2.47(3) .
C10 C15 1.385(4) .
C10 C11 1.402(4) .
C24 C23 1.378(4) .
C24 C25 1.398(4) .
C24 H24 0.9500 .
C3 H3A 0.9800 .
C3 H3AB 0.9800 .
C3 H3AC 0.9800 .
C22 C23 1.398(4) .
C22 C27 1.400(4) .
C2 H2A 0.9800 .
C2 H2AB 0.9800 .
C2 H2AC 0.9800 .
C23 H23 0.9500 .
C16 C17 1.389(4) .
C16 C21 1.392(4) .
C25 C26 1.378(4) .
C25 H25 0.9500 .
C28 C33 1.385(4) .
C28 C29 1.405(4) .
C33 C32 1.386(4) .
C33 H33 0.9500 .
C6 H6A 0.9800 .
C6 H6AB 0.9800 .
C6 H6AC 0.9800 .
C26 C27 1.387(4) .
C26 H26 0.9500 .
C29 C30 1.379(4) .
C29 H29 0.9500 .
C11 C12 1.383(4) .
C11 H11 0.9500 .
C32 C31 1.381(4) .
C32 H32 0.9500 .
C30 C31 1.378(4) .
C30 H30 0.9500 .
C12 C13 1.380(4) .
C12 H12 0.9500 .
C27 H27 0.9500 .
C15 C14 1.386(4) .
C15 H15 0.9500 .
C21 C20 1.386(4) .
C21 H21 0.9500 .
C17 C18 1.388(4) .
C17 H17 0.9500 .
C4 H4A 0.9800 .
C4 H4AB 0.9800 .
C4 H4AC 0.9800 .
C13 C14 1.384(5) .
C13 H13 0.9500 .
C31 H31 0.9500 .
C1 H1A 0.9800 .
C1 H1AB 0.9800 .
C1 H1AC 0.9800 .
C19 C20 1.380(4) .
C19 C18 1.383(4) .
C19 H19 0.9500 .
C20 H20 0.9500 .
C5 H5A 0.9800 .
C5 H5AB 0.9800 .
C5 H5AC 0.9800 .
C9 H9A 0.9800 .
C9 H9AB 0.9800 .
C9 H9AC 0.9800 .
C8 H8A 0.9800 .
C8 H8AB 0.9800 .
C8 H8AC 0.9800 .
C18 H18 0.9500 .
C14 H14 0.9500 .
C7 H7A 0.9800 .
C7 H7AB 0.9800 .
C7 H7AC 0.9800 .
